data_7700172
loop_
_publ_author_name
'Jaros, Sabina W.'
'Sliwi\'nska-Hill, Urszula'
'Bia\/lo\'nska, Agata'
'Nesterov, Dmytro S.'
'Kuropka, Piotr'
'Sokolnicki, Jerzy'
'Ba\.zan\'ow, Barbara'
'Smole\'nski, Piotr'

_publ_section_title
;
 Light-stable polypyridine silver(i) complexes of
 1,3,5-triaza-7-phosphaadamantane (PTA) and
 1,3,5-triaza-7-phosphaadamantane-7-sulfide (PTA[double bond, length as
 m-dash]S): significant antiproliferative activity of representative
 examples in aqueous media.
;
_journal_issue 30
_journal_name_full 'Dalton transactions (Cambridge, England : 2003)'
_journal_page_first 11235
_journal_page_last 11249
_journal_paper_doi 10.1039/c9dt01646e
_journal_volume 48
_journal_year 2019
_chemical_formula_sum 'C18 H18 Ag B F4 N5 O2 P S'
_chemical_formula_weight 594.08
_space_group_crystal_system monoclinic
_space_group_IT_number 14
_space_group_name_Hall '-P 2ybc'
_space_group_name_H-M_alt 'P 1 21/c 1'
_symmetry_space_group_name_Hall '-P 2ybc'
_symmetry_space_group_name_H-M 'P 1 21/c 1'
_atom_sites_solution_hydrogens geom
_audit_creation_method SHELXL-2016/6
_audit_update_record
;
2019-03-25 deposited with the CCDC.    2019-06-04 downloaded from the CCDC.
;
_cell_angle_alpha 90
_cell_angle_beta 102.287(2)
_cell_angle_gamma 90
_cell_formula_units_Z 4
_cell_length_a 13.0183(3)
_cell_length_b 12.1115(2)
_cell_length_c 13.6418(4)
_cell_measurement_reflns_used 4053
_cell_measurement_temperature 80.0(3)
_cell_measurement_theta_max 28.8602
_cell_measurement_theta_min 2.9555
_cell_volume 2101.65(9)
_computing_cell_refinement
;
CrysAlisPro, Agilent Technologies,
Version 1.171.36.21 (release 14-08-2012 CrysAlis171 .NET)
(compiled Sep 14 2012,17:21:16)
;
_computing_data_collection
;
CrysAlisPro, Agilent Technologies,
Version 1.171.36.21 (release 14-08-2012 CrysAlis171 .NET)
(compiled Sep 14 2012,17:21:16)
;
_computing_data_reduction
;
CrysAlisPro, Agilent Technologies,
Version 1.171.36.21 (release 14-08-2012 CrysAlis171 .NET)
(compiled Sep 14 2012,17:21:16)
;
_computing_structure_refinement 'SHELXL-2016/6 (Sheldrick, 2016)'
_computing_structure_solution 'SHELXT 2014/5 (Sheldrick, 2014)'
_diffrn_ambient_temperature 80.0(3)
_diffrn_detector_area_resol_mean 10.3456
_diffrn_measured_fraction_theta_full 0.999
_diffrn_measured_fraction_theta_max 0.871
_diffrn_measurement_device_type 'Xcalibur, Ruby'
_diffrn_radiation_monochromator graphite
_diffrn_radiation_source 'Enhance (Mo) X-ray Source'
_diffrn_radiation_type 'Mo K\a'
_diffrn_radiation_wavelength 0.71073
_diffrn_reflns_av_R_equivalents 0.0302
_diffrn_reflns_av_unetI/netI 0.0559
_diffrn_reflns_Laue_measured_fraction_full 0.999
_diffrn_reflns_Laue_measured_fraction_max 0.871
_diffrn_reflns_limit_h_max 17
_diffrn_reflns_limit_h_min -11
_diffrn_reflns_limit_k_max 15
_diffrn_reflns_limit_k_min -14
_diffrn_reflns_limit_l_max 17
_diffrn_reflns_limit_l_min -14
_diffrn_reflns_number 9634
_diffrn_reflns_point_group_measured_fraction_full 0.999
_diffrn_reflns_point_group_measured_fraction_max 0.871
_diffrn_reflns_theta_full 25.242
_diffrn_reflns_theta_max 28.791
_diffrn_reflns_theta_min 2.961
_exptl_absorpt_coefficient_mu 1.198
_exptl_absorpt_correction_T_max 1.00000
_exptl_absorpt_correction_T_min 0.97884
_exptl_absorpt_correction_type multi-scan
_exptl_absorpt_process_details
;
CrysAlisPro, Agilent Technologies,
Version 1.171.36.21 (release 14-08-2012 CrysAlis171 .NET)
(compiled Sep 14 2012,17:21:16)
Empirical absorption correction using spherical harmonics,
 implemented in SCALE3 ABSPACK scaling algorithm.
;
_exptl_crystal_density_diffrn 1.878
_exptl_crystal_description block
_exptl_crystal_F_000 1184
_refine_diff_density_max 0.668
_refine_diff_density_min -0.499
_refine_diff_density_rms 0.102
_refine_ls_extinction_method none
_refine_ls_goodness_of_fit_ref 1.065
_refine_ls_hydrogen_treatment constr
_refine_ls_matrix_type full
_refine_ls_number_parameters 335
_refine_ls_number_reflns 4774
_refine_ls_number_restraints 0
_refine_ls_restrained_S_all 1.065
_refine_ls_R_factor_all 0.0532
_refine_ls_R_factor_gt 0.0364
_refine_ls_shift/su_max 0.000
_refine_ls_shift/su_mean 0.000
_refine_ls_structure_factor_coef Fsqd
_refine_ls_weighting_details 'w=1/[\s^2^(Fo^2^)+(0.0266P)^2^+0.0141P] where P=(Fo^2^+2Fc^2^)/3'
_refine_ls_weighting_scheme calc
_refine_ls_wR_factor_gt 0.0695
_refine_ls_wR_factor_ref 0.0775
_reflns_Friedel_coverage 0.000
_reflns_number_gt 3778
_reflns_number_total 4774
_reflns_threshold_expression 'I > 2\s(I)'
_cod_data_source_file c9dt01646e2.cif
_cod_data_source_block ew14
_cod_depositor_comments 'Adding full bibliography for 7700171--7700174.cif.'
_cod_database_code 7700172
_shelx_shelxl_version_number 2016/6
_shelx_space_group_comment
;
The symmetry employed for this shelxl refinement is uniquely defined
by the following loop, which should always be used as a source of
symmetry information in preference to the above space-group names.
They are only intended as comments.
;

loop_
_space_group_symop_operation_xyz
'x, y, z'
'-x, y+1/2, -z+1/2'
'-x, -y, -z'
'x, -y-1/2, z-1/2'

loop_
_atom_site_label
_atom_site_type_symbol
_atom_site_fract_x
_atom_site_fract_y
_atom_site_fract_z
_atom_site_U_iso_or_equiv
_atom_site_adp_type
_atom_site_occupancy
_atom_site_site_symmetry_order
_atom_site_calc_flag
_atom_site_refinement_flags_posn
_atom_site_refinement_flags_adp
_atom_site_refinement_flags_occupancy
_atom_site_disorder_assembly
_atom_site_disorder_group
Ag1 Ag 0.33749(2) 0.66137(2) 0.43015(2) 0.02136(8) Uani 1 1 d . . . . .
S1 S 0.42668(6) 0.83291(6) 0.46312(7) 0.01845(18) Uani 1 1 d . . . . .
P1 P 0.31435(6) 0.94333(6) 0.46649(6) 0.01455(18) Uani 1 1 d . . . . .
O1 O 0.11499(15) 0.22078(17) 0.17592(17) 0.0214(5) Uani 1 1 d . . . . .
N1 N 0.24187(17) 1.10079(19) 0.57450(19) 0.0136(5) Uani 1 1 d . . . . .
C1 C 0.3237(2) 1.0147(2) 0.5854(2) 0.0166(7) Uani 1 1 d . . . . .
H00A H 0.314552 0.962409 0.636751 0.020 Uiso 1 1 calc R U . . .
H00B H 0.392625 1.048172 0.605962 0.020 Uiso 1 1 calc R U . . .
B1 B 0.1844(3) 0.7663(3) 0.1729(3) 0.0243(9) Uani 1 1 d . . . . .
F1A F 0.2050(6) 0.7962(7) 0.0734(6) 0.033(2) Uani 0.258(4) 1 d . . P A 1
F2A F 0.1154(5) 0.6965(6) 0.1682(7) 0.029(3) Uani 0.258(4) 1 d . . P A 1
F3A F 0.2947(8) 0.7039(9) 0.2093(8) 0.028(2) Uani 0.258(4) 1 d . . P A 1
F4A F 0.2002(18) 0.8554(17) 0.2309(12) 0.020(3) Uani 0.258(4) 1 d . . P A 1
F1B F 0.09863(17) 0.7614(2) 0.0881(2) 0.0271(8) Uani 0.742(4) 1 d . . P A 2
F2B F 0.1474(2) 0.7125(2) 0.2514(2) 0.0337(8) Uani 0.742(4) 1 d . . P A 2
F3B F 0.2696(3) 0.7180(3) 0.1552(3) 0.0341(10) Uani 0.742(4) 1 d . . P A 2
F4B F 0.1993(6) 0.8778(6) 0.2001(4) 0.0205(11) Uani 0.742(4) 1 d . . P A 2
O2 O 0.32474(16) 0.17291(16) 0.18729(17) 0.0214(5) Uani 1 1 d . . . . .
N2 N 0.23553(17) 1.14206(19) 0.39546(19) 0.0139(5) Uani 1 1 d . . . . .
C2 C 0.3154(2) 1.0599(2) 0.3826(2) 0.0156(7) Uani 1 1 d . . . . .
H00M H 0.384403 1.094046 0.396857 0.019 Uiso 1 1 calc R U . . .
H00N H 0.300965 1.034279 0.313677 0.019 Uiso 1 1 calc R U . . .
N3 N 0.11283(17) 1.0059(2) 0.44232(19) 0.0163(6) Uani 1 1 d . . . . .
C3 C 0.1750(2) 0.9053(2) 0.4353(2) 0.0175(7) Uani 1 1 d . . . . .
H00C H 0.156766 0.875290 0.367937 0.021 Uiso 1 1 calc R U . . .
H00D H 0.160402 0.849784 0.481756 0.021 Uiso 1 1 calc R U . . .
N4 N 0.21385(18) 0.5295(2) 0.3924(2) 0.0193(6) Uani 1 1 d . . . . .
C4 C 0.1349(2) 1.0520(3) 0.5439(2) 0.0174(7) Uani 1 1 d . . . . .
H00K H 0.127289 0.994069 0.590923 0.021 Uiso 1 1 calc R U . . .
H00L H 0.083199 1.108555 0.547845 0.021 Uiso 1 1 calc R U . . .
N5 N 0.41646(17) 0.5041(2) 0.37482(19) 0.0164(6) Uani 1 1 d . . . . .
C5 C 0.2555(2) 1.1839(2) 0.4995(2) 0.0153(7) Uani 1 1 d . . . . .
H00G H 0.326816 1.212079 0.516975 0.018 Uiso 1 1 calc R U . . .
H00H H 0.208269 1.245093 0.502622 0.018 Uiso 1 1 calc R U . . .
C6 C 0.1288(2) 1.0916(2) 0.3714(2) 0.0174(7) Uani 1 1 d . . . . .
H00E H 0.076910 1.149230 0.370504 0.021 Uiso 1 1 calc R U . . .
H00F H 0.117150 1.059780 0.304734 0.021 Uiso 1 1 calc R U . . .
C7 C 0.1137(2) 0.5429(3) 0.4017(3) 0.0240(8) Uani 1 1 d . . . . .
H00S H 0.098037 0.601871 0.439625 0.029 Uiso 1 1 calc R U . . .
C8 C 0.0337(2) 0.4735(3) 0.3578(3) 0.0225(7) Uani 1 1 d . . . . .
H00V H -0.034155 0.484816 0.367302 0.027 Uiso 1 1 calc R U . . .
C9 C 0.0548(2) 0.3872(3) 0.2996(2) 0.0192(7) Uani 1 1 d . . . . .
H00W H 0.001169 0.340575 0.267866 0.023 Uiso 1 1 calc R U . . .
C10 C 0.1585(2) 0.3706(2) 0.2890(2) 0.0146(6) Uani 1 1 d . . . . .
C11 C 0.2357(2) 0.4429(2) 0.3381(2) 0.0152(6) Uani 1 1 d . . . . .
C12 C 0.1827(2) 0.2765(2) 0.2271(2) 0.0156(6) Uani 1 1 d . . . . .
C13 C 0.2993(2) 0.2529(2) 0.2301(2) 0.0168(7) Uani 1 1 d . . . . .
C14 C 0.3779(2) 0.3328(2) 0.2843(2) 0.0134(6) Uani 1 1 d . . . . .
C15 C 0.3474(2) 0.4263(2) 0.3322(2) 0.0141(6) Uani 1 1 d . . . . .
C16 C 0.4840(2) 0.3204(3) 0.2837(2) 0.0194(7) Uani 1 1 d . . . . .
H00J H 0.507071 0.258563 0.254210 0.023 Uiso 1 1 calc R U . . .
C17 C 0.5547(2) 0.4000(3) 0.3268(2) 0.0212(7) Uani 1 1 d . . . . .
H00Q H 0.625864 0.392837 0.326883 0.025 Uiso 1 1 calc R U . . .
C18 C 0.5174(2) 0.4914(3) 0.3704(2) 0.0196(7) Uani 1 1 d . . . . .
H00I H 0.564891 0.546267 0.397691 0.024 Uiso 1 1 calc R U . . .

loop_
_atom_site_aniso_label
_atom_site_aniso_U_11
_atom_site_aniso_U_22
_atom_site_aniso_U_33
_atom_site_aniso_U_23
_atom_site_aniso_U_13
_atom_site_aniso_U_12
Ag1 0.02491(14) 0.01350(13) 0.02646(16) -0.00360(11) 0.00726(11) -0.00331(9)
S1 0.0185(4) 0.0125(4) 0.0252(5) -0.0022(4) 0.0064(3) -0.0005(3)
P1 0.0172(4) 0.0115(4) 0.0159(5) -0.0014(4) 0.0055(3) -0.0018(3)
O1 0.0264(12) 0.0191(12) 0.0185(13) -0.0004(11) 0.0043(10) -0.0072(9)
N1 0.0151(12) 0.0122(13) 0.0149(15) 0.0001(11) 0.0064(10) -0.0023(9)
C1 0.0166(15) 0.0151(16) 0.0188(18) -0.0002(14) 0.0055(13) -0.0017(11)
B1 0.039(2) 0.017(2) 0.016(2) -0.0035(18) 0.0032(17) -0.0028(16)
F1A 0.044(5) 0.043(5) 0.011(4) -0.009(4) 0.005(3) -0.016(4)
F2A 0.013(4) 0.024(4) 0.050(7) -0.010(4) 0.008(4) -0.007(3)
F3A 0.016(5) 0.029(5) 0.035(7) -0.009(5) 0.000(4) -0.002(4)
F4A 0.034(5) 0.020(9) 0.008(7) 0.000(5) 0.008(6) 0.001(5)
F1B 0.0279(14) 0.0306(16) 0.0226(17) -0.0104(14) 0.0046(11) -0.0003(11)
F2B 0.0445(17) 0.0257(16) 0.032(2) 0.0097(15) 0.0103(15) -0.0016(12)
F3B 0.0172(18) 0.0290(19) 0.055(3) -0.020(2) 0.0064(19) 0.0022(14)
F4B 0.0211(16) 0.014(3) 0.028(4) -0.003(2) 0.010(2) 0.0013(15)
O2 0.0338(13) 0.0136(12) 0.0192(13) 0.0002(10) 0.0115(10) 0.0039(9)
N2 0.0151(12) 0.0142(13) 0.0124(14) -0.0025(11) 0.0027(10) -0.0012(9)
C2 0.0176(15) 0.0165(16) 0.0143(17) -0.0038(14) 0.0072(12) -0.0029(12)
N3 0.0166(12) 0.0174(14) 0.0158(15) 0.0001(12) 0.0057(10) -0.0027(10)
C3 0.0204(16) 0.0147(16) 0.0182(18) 0.0009(14) 0.0057(13) -0.0048(12)
N4 0.0190(13) 0.0165(14) 0.0242(16) -0.0028(13) 0.0088(11) 0.0008(10)
C4 0.0179(15) 0.0167(16) 0.0193(18) -0.0005(15) 0.0074(13) -0.0040(12)
N5 0.0149(12) 0.0165(13) 0.0189(15) 0.0016(12) 0.0062(11) -0.0001(10)
C5 0.0168(15) 0.0148(16) 0.0139(17) 0.0016(14) 0.0025(12) 0.0005(11)
C6 0.0185(16) 0.0173(16) 0.0159(18) -0.0005(14) 0.0026(12) -0.0013(12)
C7 0.0234(17) 0.0224(18) 0.030(2) -0.0020(17) 0.0149(15) 0.0047(13)
C8 0.0180(16) 0.0234(18) 0.028(2) 0.0021(16) 0.0092(14) 0.0025(13)
C9 0.0161(15) 0.0224(17) 0.0183(18) 0.0064(15) 0.0017(13) 0.0023(12)
C10 0.0163(15) 0.0146(15) 0.0136(17) 0.0032(14) 0.0051(12) 0.0014(11)
C11 0.0163(15) 0.0161(16) 0.0147(17) 0.0024(14) 0.0067(12) 0.0009(12)
C12 0.0210(16) 0.0163(16) 0.0104(16) 0.0038(14) 0.0056(12) -0.0009(12)
C13 0.0242(16) 0.0157(16) 0.0122(17) 0.0054(14) 0.0079(13) 0.0016(12)
C14 0.0186(15) 0.0126(15) 0.0107(16) 0.0031(13) 0.0070(12) 0.0014(11)
C15 0.0176(15) 0.0133(15) 0.0124(17) 0.0056(13) 0.0052(12) 0.0019(11)
C16 0.0208(16) 0.0222(18) 0.0176(18) 0.0079(15) 0.0099(13) 0.0081(13)
C17 0.0165(15) 0.0265(18) 0.0219(19) 0.0090(16) 0.0069(13) 0.0041(13)
C18 0.0128(15) 0.0244(18) 0.0216(19) 0.0070(15) 0.0038(12) -0.0025(12)

loop_
_atom_type_symbol
_atom_type_description
_atom_type_scat_dispersion_real
_atom_type_scat_dispersion_imag
_atom_type_scat_source
C C 0.0033 0.0016 'International Tables Vol C Tables 4.2.6.8 and 6.1.1.4'
H H 0.0000 0.0000 'International Tables Vol C Tables 4.2.6.8 and 6.1.1.4'
N N 0.0061 0.0033 'International Tables Vol C Tables 4.2.6.8 and 6.1.1.4'
O O 0.0106 0.0060 'International Tables Vol C Tables 4.2.6.8 and 6.1.1.4'
Ag Ag -0.8971 1.1015 'International Tables Vol C Tables 4.2.6.8 and 6.1.1.4'
S S 0.1246 0.1234 'International Tables Vol C Tables 4.2.6.8 and 6.1.1.4'
P P 0.1023 0.0942 'International Tables Vol C Tables 4.2.6.8 and 6.1.1.4'
F F 0.0171 0.0103 'International Tables Vol C Tables 4.2.6.8 and 6.1.1.4'
B B 0.0013 0.0007 'International Tables Vol C Tables 4.2.6.8 and 6.1.1.4'

loop_
_geom_angle_atom_site_label_1
_geom_angle_atom_site_label_2
_geom_angle_atom_site_label_3
_geom_angle
N4 Ag1 N5 72.13(8)
N4 Ag1 S1 164.13(6)
N5 Ag1 S1 122.48(6)
P1 S1 Ag1 105.08(4)
C1 P1 C2 100.60(14)
C1 P1 C3 101.61(14)
C2 P1 C3 100.87(14)
C1 P1 S1 115.47(10)
C2 P1 S1 113.78(10)
C3 P1 S1 121.49(10)
C5 N1 C1 111.2(2)
C5 N1 C4 108.7(2)
C1 N1 C4 111.1(2)
N1 C1 P1 109.6(2)
N1 C1 H00A 109.7
P1 C1 H00A 109.7
N1 C1 H00B 109.7
P1 C1 H00B 109.7
H00A C1 H00B 108.2
F2A B1 F4A 127.7(10)
F3B B1 F4B 113.6(4)
F3B B1 F2B 111.5(4)
F4B B1 F2B 107.0(4)
F3B B1 F1B 112.0(3)
F4B B1 F1B 107.1(4)
F2B B1 F1B 105.0(3)
F2A B1 F1A 113.2(6)
F4A B1 F1A 108.1(7)
F2A B1 F3A 106.8(6)
F4A B1 F3A 100.6(11)
F1A B1 F3A 94.3(6)
C2 N2 C5 111.1(2)
C2 N2 C6 110.2(2)
C5 N2 C6 108.5(2)
N2 C2 P1 110.39(19)
N2 C2 H00M 109.6
P1 C2 H00M 109.6
N2 C2 H00N 109.6
P1 C2 H00N 109.6
H00M C2 H00N 108.1
C6 N3 C4 109.1(2)
C6 N3 C3 112.7(2)
C4 N3 C3 112.1(2)
N3 C3 P1 107.87(19)
N3 C3 H00C 110.1
P1 C3 H00C 110.1
N3 C3 H00D 110.1
P1 C3 H00D 110.1
H00C C3 H00D 108.4
C7 N4 C11 117.8(3)
C7 N4 Ag1 123.6(2)
C11 N4 Ag1 116.99(18)
N3 C4 N1 113.6(2)
N3 C4 H00K 108.8
N1 C4 H00K 108.8
N3 C4 H00L 108.8
N1 C4 H00L 108.8
H00K C4 H00L 107.7
C18 N5 C15 118.2(3)
C18 N5 Ag1 127.3(2)
C15 N5 Ag1 114.00(17)
N1 C5 N2 114.3(2)
N1 C5 H00G 108.7
N2 C5 H00G 108.7
N1 C5 H00H 108.7
N2 C5 H00H 108.7
H00G C5 H00H 107.6
N3 C6 N2 113.8(2)
N3 C6 H00E 108.8
N2 C6 H00E 108.8
N3 C6 H00F 108.8
N2 C6 H00F 108.8
H00E C6 H00F 107.7
N4 C7 C8 123.0(3)
N4 C7 H00S 118.5
C8 C7 H00S 118.5
C7 C8 C9 119.4(3)
C7 C8 H00V 120.3
C9 C8 H00V 120.3
C8 C9 C10 118.9(3)
C8 C9 H00W 120.6
C10 C9 H00W 120.6
C11 C10 C9 118.2(3)
C11 C10 C12 122.3(2)
C9 C10 C12 119.5(3)
N4 C11 C10 122.5(2)
N4 C11 C15 117.3(3)
C10 C11 C15 120.2(3)
O1 C12 C10 122.6(3)
O1 C12 C13 120.5(3)
C10 C12 C13 116.9(3)
O2 C13 C14 122.0(3)
O2 C13 C12 120.3(3)
C14 C13 C12 117.7(3)
C16 C14 C15 117.9(3)
C16 C14 C13 120.4(3)
C15 C14 C13 121.5(2)
N5 C15 C14 122.4(3)
N5 C15 C11 116.9(3)
C14 C15 C11 120.7(3)
C17 C16 C14 119.8(3)
C17 C16 H00J 120.1
C14 C16 H00J 120.1
C16 C17 C18 118.5(3)
C16 C17 H00Q 120.8
C18 C17 H00Q 120.8
N5 C18 C17 123.1(3)
N5 C18 H00I 118.4
C17 C18 H00I 118.4

loop_
_geom_bond_atom_site_label_1
_geom_bond_atom_site_label_2
_geom_bond_distance
Ag1 N4 2.248(2)
Ag1 N5 2.363(2)
Ag1 S1 2.3758(8)
S1 P1 1.9895(11)
P1 C1 1.820(3)
P1 C2 1.820(3)
P1 C3 1.832(3)
O1 C12 1.207(3)
N1 C5 1.473(4)
N1 C1 1.475(3)
N1 C4 1.488(3)
C1 H00A 0.9700
C1 H00B 0.9700
B1 F2A 1.226(7)
B1 F3B 1.321(5)
B1 F4A 1.33(2)
B1 F4B 1.403(8)
B1 F2B 1.422(5)
B1 F1B 1.429(5)
B1 F1A 1.484(8)
B1 F3A 1.605(11)
O2 C13 1.214(3)
N2 C2 1.476(3)
N2 C5 1.477(4)
N2 C6 1.489(3)
C2 H00M 0.9700
C2 H00N 0.9700
N3 C6 1.463(4)
N3 C4 1.464(4)
N3 C3 1.476(4)
C3 H00C 0.9700
C3 H00D 0.9700
N4 C7 1.346(3)
N4 C11 1.349(4)
C4 H00K 0.9700
C4 H00L 0.9700
N5 C18 1.337(3)
N5 C15 1.346(4)
C5 H00G 0.9700
C5 H00H 0.9700
C6 H00E 0.9700
C6 H00F 0.9700
C7 C8 1.373(4)
C7 H00S 0.9300
C8 C9 1.375(4)
C8 H00V 0.9300
C9 C10 1.402(4)
C9 H00W 0.9300
C10 C11 1.393(4)
C10 C12 1.492(4)
C11 C15 1.488(4)
C12 C13 1.537(4)
C13 C14 1.486(4)
C14 C16 1.391(4)
C14 C15 1.406(4)
C16 C17 1.375(4)
C16 H00J 0.9300
C17 C18 1.393(4)
C17 H00Q 0.9300
C18 H00I 0.9300
